data_4331489
loop_
_publ_author_name
'Schmittel, Michael'
'Kalsani, Venkateshwarlu'
'Bats, Jan W.'

_publ_section_title
;
 Metal-Driven and Covalent Synthesis of Supramolecular Grids from
 Racks:&#x00A0; A Convergent Approach to Heterometallic and Heteroleptic
 Nanostructures
;
_journal_issue 12
_journal_name_full 'Inorganic Chemistry'
_journal_page_first 4115
_journal_page_last 4117
_journal_paper_doi 10.1021/ic050088n
_journal_volume 44
_journal_year 2005
_chemical_formula_moiety 'C100 H100 Cu2 N8 P2 Pt, 2(P F6), 2(C7 H8)'
_chemical_formula_sum 'C114 H116 Cu2 F12 N8 P4 Pt'
_chemical_formula_weight 2272.20
_chemical_name_systematic
; 
 ? 
;
_space_group_IT_number 2
_symmetry_cell_setting triclinic
_symmetry_space_group_name_Hall '-P 1'
_symmetry_space_group_name_H-M 'P -1'
_atom_sites_solution_hydrogens geom
_atom_sites_solution_primary direct
_atom_sites_solution_secondary difmap
_audit_creation_method SHELXL-97
_cell_angle_alpha 76.032(17)
_cell_angle_beta 80.039(17)
_cell_angle_gamma 73.553(17)
_cell_formula_units_Z 1
_cell_length_a 12.893(3)
_cell_length_b 13.701(3)
_cell_length_c 16.224(3)
_cell_measurement_reflns_used 115
_cell_measurement_temperature 156(2)
_cell_measurement_theta_max 23
_cell_measurement_theta_min 3
_cell_volume 2650.5(10)
_computing_cell_refinement 'SMART (Siemens, 1995)'
_computing_data_collection 'SMART (Siemens, 1995)'
_computing_data_reduction 'SAINT (Siemens, 1995)'
_computing_publication_material 'SHELXL-97 (Sheldrick, 1997)'
_computing_structure_refinement 'SHELXL-97 (Sheldrick, 1997)'
_computing_structure_solution 'SHELXS-97 (Sheldrick, 1997)'
_diffrn_ambient_temperature 156(2)
_diffrn_measured_fraction_theta_full 0.995
_diffrn_measured_fraction_theta_max 0.914
_diffrn_measurement_device_type SIEMENS_SMART_CCD
_diffrn_measurement_method \w
_diffrn_radiation_monochromator graphite
_diffrn_radiation_source 'normal-focus sealed tube'
_diffrn_radiation_type MoK\a
_diffrn_radiation_wavelength 0.71073
_diffrn_reflns_av_R_equivalents 0.0801
_diffrn_reflns_av_sigmaI/netI 0.1232
_diffrn_reflns_limit_h_max 16
_diffrn_reflns_limit_h_min -16
_diffrn_reflns_limit_k_max 17
_diffrn_reflns_limit_k_min -16
_diffrn_reflns_limit_l_max 20
_diffrn_reflns_limit_l_min -20
_diffrn_reflns_number 29482
_diffrn_reflns_theta_full 25.5
_diffrn_reflns_theta_max 27.0
_diffrn_reflns_theta_min 1.58
_diffrn_standards_decay_% 0.0
_diffrn_standards_interval_time 1200
_diffrn_standards_number 320
_exptl_absorpt_coefficient_mu 1.847
_exptl_absorpt_correction_T_max 0.831
_exptl_absorpt_correction_T_min 0.615
_exptl_absorpt_correction_type empirical
_exptl_absorpt_process_details ' SADABS (Sheldrick, 1996)'
_exptl_crystal_colour deep_red
_exptl_crystal_density_diffrn 1.424
_exptl_crystal_density_method 'not measured'
_exptl_crystal_description block
_exptl_crystal_F_000 1160
_exptl_crystal_size_max 0.32
_exptl_crystal_size_mid 0.20
_exptl_crystal_size_min 0.10
_refine_diff_density_max 1.814
_refine_diff_density_min -0.725
_refine_diff_density_rms 0.113
_refine_ls_extinction_method none
_refine_ls_goodness_of_fit_ref 0.998
_refine_ls_hydrogen_treatment constr
_refine_ls_matrix_type full
_refine_ls_number_parameters 644
_refine_ls_number_reflns 10610
_refine_ls_number_restraints 0
_refine_ls_restrained_S_all 0.998
_refine_ls_R_factor_all 0.1143
_refine_ls_R_factor_gt 0.0592
_refine_ls_shift/su_max 0.037
_refine_ls_shift/su_mean 0.005
_refine_ls_structure_factor_coef Fsqd
_refine_ls_weighting_details 'calc w=1/[\s^2^(Fo^2^)+(0.06P)^2^] where P=(Fo^2^+2Fc^2^)/3'
_refine_ls_weighting_scheme calc
_refine_ls_wR_factor_gt 0.1195
_refine_ls_wR_factor_ref 0.1361
_reflns_number_gt 6547
_reflns_number_total 10610
_reflns_threshold_expression I>2sigma(I)
_cod_data_source_file ic050088nsup1.cif
_cod_data_source_block kalsani6
_cod_original_cell_volume 2650.4(9)
_cod_database_code 4331489

loop_
_symmetry_equiv_pos_as_xyz
'x, y, z'
'-x, -y, -z'

loop_
_atom_site_label
_atom_site_type_symbol
_atom_site_fract_x
_atom_site_fract_y
_atom_site_fract_z
_atom_site_U_iso_or_equiv
_atom_site_adp_type
_atom_site_occupancy
_atom_site_symmetry_multiplicity
_atom_site_calc_flag
_atom_site_refinement_flags
Pt1 Pt 0.0000 0.0000 0.0000 0.03858(14) Uani 1 2 d S
Cu1 Cu 0.15511(6) -0.28470(6) 0.51517(5) 0.0435(2) Uani 1 1 d .
P1 P -0.17671(13) -0.00559(14) 0.00201(10) 0.0441(4) Uani 1 1 d .
N4 N 0.3012(4) -0.2559(4) 0.4950(3) 0.0334(11) Uani 1 1 d .
P2 P -0.53697(14) -0.08813(14) 0.72589(12) 0.0506(5) Uani 1 1 d .
C2 C -0.0101(5) -0.0809(5) 0.2022(4) 0.0371(15) Uani 1 1 d .
C15 C 0.1742(4) -0.1866(5) 0.3022(3) 0.0314(14) Uani 1 1 d .
C5 C -0.0595(4) -0.1872(4) 0.4680(3) 0.0328(14) Uani 1 1 d .
N1 N 0.0447(4) -0.2023(4) 0.4271(3) 0.0339(12) Uani 1 1 d .
C1 C -0.0049(4) -0.0506(4) 0.1251(4) 0.0339(14) Uani 1 1 d .
C6 C -0.0728(5) -0.2254(4) 0.5582(3) 0.0329(14) Uani 1 1 d .
F5 F -0.4168(3) -0.0800(4) 0.7232(3) 0.0759(13) Uani 1 1 d .
N2 N 0.0194(4) -0.2731(4) 0.5985(3) 0.0367(12) Uani 1 1 d .
C49 C 0.3776(5) -0.3258(5) 0.4541(4) 0.0404(16) Uani 1 1 d .
C24 C 0.1096(5) -0.3526(5) 0.7257(3) 0.0359(15) Uani 1 1 d .
N3 N 0.2432(5) -0.4206(4) 0.4776(4) 0.0551(16) Uani 1 1 d .
C29 C 0.1647(5) -0.2839(5) 0.7387(4) 0.0389(15) Uani 1 1 d .
C48 C 0.3334(5) -0.1752(5) 0.5038(4) 0.0491(17) Uani 1 1 d .
H48A H 0.2831 -0.1263 0.5334 0.059 Uiso 1 1 calc R
C3 C -0.0290(5) -0.1172(4) 0.2934(3) 0.0337(14) Uani 1 1 d .
F2 F -0.5424(4) -0.1180(5) 0.8264(3) 0.129(2) Uani 1 1 d .
C14 C -0.1345(5) -0.1013(4) 0.3359(3) 0.0361(15) Uani 1 1 d .
H14A H -0.1949 -0.0669 0.3044 0.043 Uiso 1 1 calc R
C20 C 0.2327(5) -0.1154(5) 0.3007(4) 0.0385(15) Uani 1 1 d .
C11 C -0.2698(5) -0.1603(4) 0.5559(4) 0.0377(15) Uani 1 1 d .
H11A H -0.3409 -0.1507 0.5859 0.045 Uiso 1 1 calc R
C28 C 0.2592(5) -0.3261(5) 0.7793(4) 0.0444(16) Uani 1 1 d .
H28A H 0.2980 -0.2806 0.7880 0.053 Uiso 1 1 calc R
C13 C -0.1520(5) -0.1356(4) 0.4244(4) 0.0334(14) Uani 1 1 d .
C4 C 0.0594(4) -0.1680(4) 0.3435(3) 0.0312(13) Uani 1 1 d .
C17 C 0.3275(5) -0.2880(5) 0.2269(4) 0.0425(16) Uani 1 1 d .
H17A H 0.3599 -0.3478 0.2029 0.051 Uiso 1 1 calc R
C27 C 0.2979(5) -0.4312(5) 0.8070(4) 0.0456(17) Uani 1 1 d .
C18 C 0.3882(5) -0.2180(5) 0.2233(4) 0.0449(17) Uani 1 1 d .
C50 C 0.3458(6) -0.4144(5) 0.4453(4) 0.0497(18) Uani 1 1 d .
C9 C -0.1860(5) -0.2544(5) 0.6903(4) 0.0413(15) Uani 1 1 d .
H9A H -0.2556 -0.2486 0.7225 0.050 Uiso 1 1 calc R
F6 F -0.6571(3) -0.0954(3) 0.7311(4) 0.111(2) Uani 1 1 d .
F1 F -0.5278(3) -0.0537(3) 0.6249(3) 0.0774(13) Uani 1 1 d .
C12 C -0.2582(5) -0.1236(5) 0.4720(4) 0.0367(15) Uani 1 1 d .
H12A H -0.3208 -0.0889 0.4432 0.044 Uiso 1 1 calc R
C7 C 0.0083(5) -0.3079(4) 0.6824(4) 0.0356(14) Uani 1 1 d .
F4 F -0.5848(3) 0.0312(3) 0.7302(3) 0.0735(12) Uani 1 1 d .
C16 C 0.2201(5) -0.2728(5) 0.2649(4) 0.0405(16) Uani 1 1 d .
F3 F -0.4897(3) -0.2062(3) 0.7179(3) 0.0861(15) Uani 1 1 d .
C45 C 0.4850(5) -0.3144(6) 0.4221(4) 0.0538(19) Uani 1 1 d .
C26 C 0.2423(5) -0.4967(5) 0.7930(4) 0.0491(18) Uani 1 1 d .
H26A H 0.2690 -0.5695 0.8119 0.059 Uiso 1 1 calc R
C10 C -0.1779(5) -0.2141(4) 0.6025(4) 0.0348(14) Uani 1 1 d .
C25 C 0.1486(5) -0.4602(5) 0.7525(4) 0.0457(17) Uani 1 1 d .
C19 C 0.3403(5) -0.1332(5) 0.2612(4) 0.0460(17) Uani 1 1 d .
H19A H 0.3817 -0.0855 0.2604 0.055 Uiso 1 1 calc R
C8 C -0.0949(5) -0.3016(5) 0.7297(4) 0.0407(15) Uani 1 1 d .
H8A H -0.1007 -0.3306 0.7892 0.049 Uiso 1 1 calc R
C21 C 0.1548(6) -0.3485(5) 0.2652(5) 0.0584(19) Uani 1 1 d .
H21A H 0.1185 -0.3674 0.3229 0.088 Uiso 1 1 calc R
H21B H 0.2034 -0.4112 0.2478 0.088 Uiso 1 1 calc R
H21C H 0.1000 -0.3163 0.2252 0.088 Uiso 1 1 calc R
C37 C -0.2425(5) -0.0661(5) 0.1020(4) 0.0485(17) Uani 1 1 d .
H37A H -0.2366 -0.0324 0.1479 0.058 Uiso 1 1 calc R
H37B H -0.3209 -0.0529 0.0966 0.058 Uiso 1 1 calc R
C23 C 0.1838(5) -0.0202(5) 0.3382(4) 0.0508(18) Uani 1 1 d .
H23A H 0.1269 0.0271 0.3042 0.076 Uiso 1 1 calc R
H23B H 0.2405 0.0148 0.3377 0.076 Uiso 1 1 calc R
H23C H 0.1520 -0.0405 0.3972 0.076 Uiso 1 1 calc R
C31 C 0.4013(5) -0.4721(6) 0.8518(5) 0.066(2) Uani 1 1 d .
H31A H 0.4235 -0.4136 0.8618 0.099 Uiso 1 1 calc R
H31B H 0.4595 -0.5109 0.8157 0.099 Uiso 1 1 calc R
H31C H 0.3872 -0.5182 0.9066 0.099 Uiso 1 1 calc R
C22 C 0.5039(5) -0.2328(6) 0.1789(5) 0.065(2) Uani 1 1 d .
H22A H 0.5039 -0.2350 0.1189 0.097 Uiso 1 1 calc R
H22B H 0.5497 -0.2983 0.2073 0.097 Uiso 1 1 calc R
H22C H 0.5326 -0.1749 0.1817 0.097 Uiso 1 1 calc R
C32 C 0.1233(6) -0.1679(5) 0.7131(5) 0.0573(19) Uani 1 1 d .
H32A H 0.0563 -0.1444 0.7498 0.086 Uiso 1 1 calc R
H32B H 0.1081 -0.1493 0.6534 0.086 Uiso 1 1 calc R
H32C H 0.1784 -0.1344 0.7195 0.086 Uiso 1 1 calc R
C47 C 0.4362(6) -0.1572(6) 0.4726(5) 0.061(2) Uani 1 1 d .
H47A H 0.4533 -0.0972 0.4804 0.073 Uiso 1 1 calc R
C46 C 0.5103(6) -0.2254(7) 0.4316(5) 0.067(2) Uani 1 1 d .
H46A H 0.5796 -0.2131 0.4092 0.081 Uiso 1 1 calc R
C30 C 0.0904(7) -0.5343(6) 0.7374(5) 0.073(2) Uani 1 1 d .
H30A H 0.1324 -0.6059 0.7559 0.109 Uiso 1 1 calc R
H30B H 0.0828 -0.5213 0.6764 0.109 Uiso 1 1 calc R
H30C H 0.0182 -0.5237 0.7701 0.109 Uiso 1 1 calc R
C42 C 0.4213(9) -0.4910(7) 0.4044(5) 0.075(3) Uani 1 1 d .
C44 C 0.5589(7) -0.3937(8) 0.3808(5) 0.078(3) Uani 1 1 d .
H44A H 0.6302 -0.3871 0.3580 0.094 Uiso 1 1 calc R
C38 C -0.1961(6) -0.1822(5) 0.1287(4) 0.0575(19) Uani 1 1 d .
H38A H -0.2354 -0.2085 0.1830 0.086 Uiso 1 1 calc R
H38B H -0.1188 -0.1963 0.1355 0.086 Uiso 1 1 calc R
H38C H -0.2038 -0.2168 0.0847 0.086 Uiso 1 1 calc R
C57 C 0.7632(11) -0.5336(11) 0.9179(8) 0.120(4) Uani 1 1 d .
H57A H 0.7731 -0.5981 0.9016 0.145 Uiso 1 1 calc R
C35 C -0.2649(6) 0.1257(6) -0.0207(6) 0.076(3) Uani 1 1 d .
H35A H -0.2471 0.1580 -0.0811 0.091 Uiso 1 1 calc R
H35B H -0.3414 0.1213 -0.0133 0.091 Uiso 1 1 calc R
C39 C 0.2129(9) -0.5019(7) 0.4711(6) 0.089(3) Uani 1 1 d .
H39A H 0.1418 -0.5085 0.4945 0.107 Uiso 1 1 calc R
C56 C 0.6812(11) -0.4523(12) 0.8864(7) 0.123(4) Uani 1 1 d .
H56A H 0.6350 -0.4621 0.8510 0.147 Uiso 1 1 calc R
C33 C -0.1941(7) -0.0677(8) -0.0811(5) 0.084(3) Uani 1 1 d .
H33A H -0.1704 -0.0289 -0.1378 0.101 Uiso 1 1 calc R
H33B H -0.1469 -0.1394 -0.0734 0.101 Uiso 1 1 calc R
C53 C 0.824(3) -0.440(3) 0.9844(18) 0.27(2) Uani 1 1 d .
H53A H 0.8800 -0.4329 1.0125 0.325 Uiso 1 1 calc R
C43 C 0.5271(10) -0.4782(8) 0.3745(5) 0.096(4) Uani 1 1 d .
H43A H 0.5782 -0.5305 0.3489 0.115 Uiso 1 1 calc R
C41 C 0.3846(13) -0.5763(9) 0.3982(7) 0.115(5) Uani 1 1 d .
H41A H 0.4316 -0.6299 0.3716 0.138 Uiso 1 1 calc R
C40 C 0.2838(14) -0.5807(9) 0.4297(9) 0.130(6) Uani 1 1 d .
H40A H 0.2584 -0.6374 0.4246 0.156 Uiso 1 1 calc R
C36 C -0.2549(8) 0.1931(7) 0.0347(7) 0.119(4) Uani 1 1 d .
H36A H -0.3038 0.2623 0.0192 0.178 Uiso 1 1 calc R
H36B H -0.1796 0.1990 0.0270 0.178 Uiso 1 1 calc R
H36C H -0.2745 0.1628 0.0946 0.178 Uiso 1 1 calc R
C52 C 0.8306(17) -0.529(2) 0.9702(11) 0.159(9) Uani 1 1 d .
C55 C 0.6651(12) -0.3561(11) 0.9058(8) 0.136(5) Uani 1 1 d .
H55A H 0.6096 -0.2969 0.8855 0.163 Uiso 1 1 calc R
C34 C -0.3142(11) -0.0714(11) -0.0790(7) 0.163(6) Uani 1 1 d .
H34A H -0.3192 -0.1062 -0.1238 0.245 Uiso 1 1 calc R
H34B H -0.3609 -0.0004 -0.0888 0.245 Uiso 1 1 calc R
H34C H -0.3380 -0.1099 -0.0231 0.245 Uiso 1 1 calc R
C51 C 0.9241(12) -0.6170(15) 1.0091(10) 0.237(10) Uani 1 1 d .
C54 C 0.744(2) -0.356(2) 0.9618(12) 0.237(16) Uani 1 1 d .
H54A H 0.7381 -0.2944 0.9820 0.285 Uiso 1 1 calc R

loop_
_atom_site_aniso_label
_atom_site_aniso_U_11
_atom_site_aniso_U_22
_atom_site_aniso_U_33
_atom_site_aniso_U_23
_atom_site_aniso_U_13
_atom_site_aniso_U_12
Pt1 0.0274(2) 0.0506(3) 0.0298(2) -0.00196(16) -0.00520(15) -0.00153(17)
Cu1 0.0291(4) 0.0533(5) 0.0431(5) 0.0031(4) -0.0105(4) -0.0097(4)
P1 0.0331(9) 0.0583(12) 0.0352(9) 0.0005(8) -0.0085(7) -0.0082(9)
N4 0.029(3) 0.031(3) 0.040(3) -0.011(2) -0.009(2) -0.002(2)
P2 0.0292(9) 0.0548(12) 0.0581(12) -0.0041(9) 0.0008(8) -0.0050(9)
C2 0.025(3) 0.043(4) 0.040(4) -0.010(3) -0.007(3) -0.001(3)
C15 0.024(3) 0.035(4) 0.029(3) 0.002(3) -0.008(2) -0.002(3)
C5 0.022(3) 0.042(4) 0.033(3) -0.002(3) -0.006(3) -0.009(3)
N1 0.024(3) 0.038(3) 0.036(3) 0.001(2) -0.006(2) -0.008(2)
C1 0.022(3) 0.034(3) 0.042(4) -0.011(3) -0.003(3) 0.003(3)
C6 0.029(3) 0.039(4) 0.031(3) -0.001(3) -0.007(3) -0.012(3)
F5 0.040(2) 0.100(3) 0.101(3) -0.051(3) -0.014(2) -0.008(2)
N2 0.031(3) 0.044(3) 0.034(3) 0.002(2) -0.010(2) -0.011(2)
C49 0.035(4) 0.047(4) 0.034(3) -0.008(3) -0.014(3) 0.003(3)
C24 0.034(3) 0.044(4) 0.026(3) 0.002(3) -0.006(3) -0.010(3)
N3 0.078(5) 0.037(3) 0.063(4) 0.001(3) -0.038(3) -0.026(3)
C29 0.036(4) 0.042(4) 0.036(3) -0.007(3) -0.004(3) -0.006(3)
C48 0.045(4) 0.055(5) 0.051(4) -0.013(3) -0.012(3) -0.012(4)
C3 0.030(3) 0.037(4) 0.031(3) -0.001(3) -0.011(3) -0.005(3)
F2 0.091(4) 0.153(5) 0.066(3) 0.017(3) 0.018(3) 0.043(4)
C14 0.027(3) 0.045(4) 0.033(3) -0.003(3) -0.011(3) -0.002(3)
C20 0.026(3) 0.044(4) 0.038(4) 0.003(3) -0.008(3) -0.003(3)
C11 0.031(3) 0.044(4) 0.037(4) -0.006(3) -0.005(3) -0.011(3)
C28 0.037(4) 0.052(4) 0.047(4) -0.014(3) -0.013(3) -0.008(3)
C13 0.031(3) 0.034(3) 0.036(3) -0.002(3) -0.010(3) -0.011(3)
C4 0.029(3) 0.032(3) 0.033(3) -0.003(3) -0.010(3) -0.008(3)
C17 0.038(4) 0.043(4) 0.040(4) -0.009(3) -0.009(3) 0.005(3)
C27 0.033(4) 0.056(5) 0.042(4) -0.009(3) -0.011(3) 0.002(3)
C18 0.026(3) 0.053(4) 0.040(4) 0.003(3) -0.005(3) 0.004(3)
C50 0.063(5) 0.038(4) 0.044(4) -0.007(3) -0.025(4) 0.004(4)
C9 0.040(4) 0.049(4) 0.035(4) -0.005(3) 0.000(3) -0.016(3)
F6 0.029(2) 0.067(3) 0.229(6) -0.016(3) -0.003(3) -0.017(2)
F1 0.072(3) 0.084(3) 0.065(3) -0.021(2) -0.020(2) 0.011(2)
C12 0.023(3) 0.045(4) 0.040(4) -0.008(3) -0.008(3) -0.004(3)
C7 0.039(4) 0.034(3) 0.033(3) 0.004(3) -0.009(3) -0.015(3)
F4 0.058(3) 0.062(3) 0.090(3) -0.027(2) 0.009(2) 0.001(2)
C16 0.035(4) 0.044(4) 0.035(3) 0.005(3) -0.011(3) -0.006(3)
F3 0.047(3) 0.046(3) 0.156(4) -0.016(3) -0.009(3) -0.001(2)
C45 0.038(4) 0.067(5) 0.040(4) -0.005(4) -0.009(3) 0.011(4)
C26 0.055(5) 0.038(4) 0.045(4) -0.002(3) -0.015(3) 0.002(3)
C10 0.037(4) 0.035(3) 0.035(3) -0.006(3) -0.004(3) -0.012(3)
C25 0.047(4) 0.047(4) 0.042(4) 0.003(3) -0.015(3) -0.014(3)
C19 0.035(4) 0.049(4) 0.049(4) 0.004(3) -0.011(3) -0.011(3)
C8 0.045(4) 0.050(4) 0.026(3) 0.003(3) -0.004(3) -0.020(3)
C21 0.055(5) 0.054(5) 0.068(5) -0.015(4) -0.010(4) -0.013(4)
C37 0.033(4) 0.063(5) 0.044(4) -0.005(3) -0.007(3) -0.008(3)
C23 0.032(4) 0.044(4) 0.074(5) -0.009(4) -0.006(3) -0.009(3)
C31 0.042(4) 0.079(5) 0.070(5) -0.015(4) -0.026(4) 0.009(4)
C22 0.031(4) 0.068(5) 0.073(5) 0.001(4) 0.001(3) 0.003(4)
C32 0.052(4) 0.044(4) 0.082(5) -0.012(4) -0.028(4) -0.009(3)
C47 0.050(5) 0.082(6) 0.066(5) -0.019(4) -0.008(4) -0.036(5)
C46 0.043(5) 0.102(7) 0.061(5) -0.010(5) -0.009(4) -0.030(5)
C30 0.077(6) 0.050(5) 0.096(6) 0.005(4) -0.034(5) -0.027(4)
C42 0.102(8) 0.060(6) 0.048(5) -0.017(4) -0.029(5) 0.023(6)
C44 0.050(5) 0.102(7) 0.050(5) -0.010(5) -0.009(4) 0.031(5)
C38 0.052(5) 0.062(5) 0.055(4) -0.004(4) -0.012(4) -0.012(4)
C57 0.104(9) 0.166(12) 0.097(9) -0.048(8) -0.006(7) -0.029(9)
C35 0.035(4) 0.073(6) 0.088(6) 0.023(5) -0.013(4) 0.004(4)
C39 0.119(8) 0.052(6) 0.104(7) 0.001(5) -0.064(6) -0.018(6)
C56 0.117(11) 0.157(12) 0.104(9) -0.044(9) -0.020(8) -0.031(9)
C33 0.090(6) 0.152(8) 0.040(4) -0.012(5) -0.016(4) -0.078(6)
C53 0.22(3) 0.47(6) 0.144(19) 0.06(3) -0.060(17) -0.19(4)
C43 0.111(9) 0.086(7) 0.043(5) -0.013(5) -0.023(5) 0.057(7)
C41 0.188(14) 0.055(7) 0.096(8) -0.028(6) -0.080(10) 0.026(9)
C40 0.216(16) 0.053(7) 0.147(12) -0.028(7) -0.116(13) -0.015(10)
C36 0.101(8) 0.061(6) 0.160(11) -0.017(7) 0.018(7) 0.008(6)
C52 0.131(13) 0.30(3) 0.085(10) -0.045(14) 0.021(9) -0.138(17)
C55 0.171(13) 0.110(10) 0.107(10) -0.030(8) 0.057(9) -0.038(9)
C34 0.205(15) 0.203(14) 0.117(10) 0.007(9) -0.078(10) -0.105(12)
C51 0.124(13) 0.34(3) 0.167(15) 0.019(15) -0.055(11) 0.020(14)
C54 0.39(4) 0.35(3) 0.118(14) -0.150(19) 0.103(18) -0.31(3)

loop_
_atom_type_symbol
_atom_type_description
_atom_type_scat_dispersion_real
_atom_type_scat_dispersion_imag
_atom_type_scat_source
C C 0.0033 0.0016 'International Tables Vol C Tables 4.2.6.8 and 6.1.1.4'
H H 0.0000 0.0000 'International Tables Vol C Tables 4.2.6.8 and 6.1.1.4'
N N 0.0061 0.0033 'International Tables Vol C Tables 4.2.6.8 and 6.1.1.4'
P P 0.1023 0.0942 'International Tables Vol C Tables 4.2.6.8 and 6.1.1.4'
Cu Cu 0.3201 1.2651 'International Tables Vol C Tables 4.2.6.8 and 6.1.1.4'
Pt Pt -1.7033 8.3905 'International Tables Vol C Tables 4.2.6.8 and 6.1.1.4'
F F 0.0171 0.0103 'International Tables Vol C Tables 4.2.6.8 and 6.1.1.4'

loop_
_geom_angle_atom_site_label_1
_geom_angle_atom_site_label_2
_geom_angle_atom_site_label_3
_geom_angle
_geom_angle_site_symmetry_1
_geom_angle_site_symmetry_3
C1 Pt1 C1 180.0 . 2
C1 Pt1 P1 91.68(16) . .
C1 Pt1 P1 88.32(16) 2 .
C1 Pt1 P1 88.32(16) . 2
C1 Pt1 P1 91.68(16) 2 2
P1 Pt1 P1 180.0 . 2
N4 Cu1 N2 141.5(2) . .
N4 Cu1 N3 82.1(2) . .
N2 Cu1 N3 124.0(2) . .
N4 Cu1 N1 117.78(18) . .
N2 Cu1 N1 82.77(18) . .
N3 Cu1 N1 108.9(2) . .
C37 P1 C35 103.5(3) . .
C37 P1 C33 106.8(3) . .
C35 P1 C33 104.7(4) . .
C37 P1 Pt1 117.4(2) . .
C35 P1 Pt1 110.5(3) . .
C33 P1 Pt1 112.8(3) . .
C48 N4 C49 115.4(5) . .
C48 N4 Cu1 131.6(4) . .
C49 N4 Cu1 112.3(4) . .
F6 P2 F5 178.4(3) . .
F6 P2 F2 90.4(3) . .
F5 P2 F2 88.2(3) . .
F6 P2 F1 92.0(3) . .
F5 P2 F1 89.3(2) . .
F2 P2 F1 176.8(3) . .
F6 P2 F3 92.0(2) . .
F5 P2 F3 88.8(2) . .
F2 P2 F3 91.9(3) . .
F1 P2 F3 90.0(3) . .
F6 P2 F4 87.7(2) . .
F5 P2 F4 91.6(2) . .
F2 P2 F4 90.2(3) . .
F1 P2 F4 87.9(2) . .
F3 P2 F4 177.9(3) . .
C1 C2 C3 173.4(6) . .
C20 C15 C16 121.2(5) . .
C20 C15 C4 118.4(5) . .
C16 C15 C4 120.4(5) . .
N1 C5 C13 122.5(5) . .
N1 C5 C6 117.7(5) . .
C13 C5 C6 119.7(5) . .
C4 N1 C5 119.0(5) . .
C4 N1 Cu1 131.4(4) . .
C5 N1 Cu1 109.6(3) . .
C2 C1 Pt1 178.7(5) . .
N2 C6 C10 122.4(5) . .
N2 C6 C5 117.9(5) . .
C10 C6 C5 119.8(5) . .
C7 N2 C6 118.5(5) . .
C7 N2 Cu1 129.5(4) . .
C6 N2 Cu1 111.9(4) . .
N4 C49 C45 123.3(6) . .
N4 C49 C50 116.6(6) . .
C45 C49 C50 120.1(6) . .
C25 C24 C29 120.8(5) . .
C25 C24 C7 121.0(6) . .
C29 C24 C7 118.1(5) . .
C39 N3 C50 117.9(8) . .
C39 N3 Cu1 131.1(7) . .
C50 N3 Cu1 110.4(4) . .
C28 C29 C24 117.9(6) . .
C28 C29 C32 119.9(6) . .
C24 C29 C32 122.2(5) . .
N4 C48 C47 124.8(7) . .
C14 C3 C4 117.8(5) . .
C14 C3 C2 121.0(5) . .
C4 C3 C2 121.2(5) . .
C13 C14 C3 120.6(5) . .
C15 C20 C19 118.1(6) . .
C15 C20 C23 122.1(5) . .
C19 C20 C23 119.9(6) . .
C12 C11 C10 121.9(5) . .
C27 C28 C29 122.1(6) . .
C14 C13 C5 117.4(5) . .
C14 C13 C12 123.6(5) . .
C5 C13 C12 119.0(5) . .
N1 C4 C3 122.6(5) . .
N1 C4 C15 116.8(5) . .
C3 C4 C15 120.5(5) . .
C18 C17 C16 121.6(6) . .
C28 C27 C26 118.6(6) . .
C28 C27 C31 119.4(6) . .
C26 C27 C31 122.0(6) . .
C19 C18 C17 118.1(6) . .
C19 C18 C22 120.6(7) . .
C17 C18 C22 121.4(6) . .
N3 C50 C42 123.2(8) . .
N3 C50 C49 117.0(6) . .
C42 C50 C49 119.8(8) . .
C8 C9 C10 120.2(6) . .
C11 C12 C13 120.9(5) . .
N2 C7 C8 121.6(5) . .
N2 C7 C24 117.6(5) . .
C8 C7 C24 120.8(5) . .
C15 C16 C17 118.9(6) . .
C15 C16 C21 120.7(6) . .
C17 C16 C21 120.4(6) . .
C46 C45 C49 117.2(6) . .
C46 C45 C44 124.4(8) . .
C49 C45 C44 118.4(8) . .
C27 C26 C25 122.3(6) . .
C9 C10 C6 117.2(5) . .
C9 C10 C11 124.0(5) . .
C6 C10 C11 118.8(5) . .
C26 C25 C24 118.2(6) . .
C26 C25 C30 120.9(6) . .
C24 C25 C30 120.9(6) . .
C18 C19 C20 122.1(6) . .
C9 C8 C7 120.0(5) . .
C38 C37 P1 114.6(5) . .
C46 C47 C48 119.5(7) . .
C47 C46 C45 119.7(7) . .
C41 C42 C43 124.5(10) . .
C41 C42 C50 116.7(10) . .
C43 C42 C50 118.8(9) . .
C43 C44 C45 120.3(9) . .
C52 C57 C56 124.5(17) . .
C36 C35 P1 113.5(6) . .
N3 C39 C40 121.8(11) . .
C57 C56 C55 120.3(13) . .
C34 C33 P1 112.4(7) . .
C52 C53 C54 124(3) . .
C44 C43 C42 122.7(9) . .
C40 C41 C42 119.2(12) . .
C41 C40 C39 121.2(12) . .
C53 C52 C57 117(3) . .
C53 C52 C51 115(2) . .
C57 C52 C51 128(2) . .
C56 C55 C54 112.3(15) . .
C53 C54 C55 121(2) . .

loop_
_geom_bond_atom_site_label_1
_geom_bond_atom_site_label_2
_geom_bond_distance
_geom_bond_site_symmetry_2
Pt1 C1 1.976(6) .
Pt1 C1 1.976(6) 2
Pt1 P1 2.2956(17) .
Pt1 P1 2.2956(17) 2
Cu1 N4 1.989(5) .
Cu1 N2 2.010(5) .
Cu1 N3 2.058(6) .
Cu1 N1 2.088(4) .
P1 C37 1.821(6) .
P1 C35 1.825(8) .
P1 C33 1.833(8) .
N4 C48 1.331(7) .
N4 C49 1.369(7) .
P2 F6 1.567(4) .
P2 F5 1.577(4) .
P2 F2 1.577(5) .
P2 F1 1.585(4) .
P2 F3 1.588(4) .
P2 F4 1.590(4) .
C2 C1 1.216(7) .
C2 C3 1.443(8) .
C15 C20 1.386(8) .
C15 C16 1.390(8) .
C15 C4 1.494(7) .
C5 N1 1.374(7) .
C5 C13 1.414(7) .
C5 C6 1.428(7) .
N1 C4 1.322(7) .
C6 N2 1.374(7) .
C6 C10 1.405(8) .
N2 C7 1.327(7) .
C49 C45 1.430(9) .
C49 C50 1.431(9) .
C24 C25 1.401(8) .
C24 C29 1.401(8) .
C24 C7 1.493(8) .
N3 C39 1.313(9) .
N3 C50 1.355(9) .
C29 C28 1.396(8) .
C29 C32 1.504(8) .
C48 C47 1.403(9) .
C3 C14 1.398(8) .
C3 C4 1.430(7) .
C14 C13 1.398(7) .
C20 C19 1.405(8) .
C20 C23 1.500(9) .
C11 C12 1.330(7) .
C11 C10 1.437(8) .
C28 C27 1.372(9) .
C13 C12 1.437(8) .
C17 C18 1.385(9) .
C17 C16 1.395(8) .
C27 C26 1.375(9) .
C27 C31 1.528(8) .
C18 C19 1.383(9) .
C18 C22 1.522(8) .
C50 C42 1.422(10) .
C9 C8 1.355(8) .
C9 C10 1.394(8) .
C7 C8 1.407(8) .
C16 C21 1.509(9) .
C45 C46 1.397(10) .
C45 C44 1.443(10) .
C26 C25 1.384(8) .
C25 C30 1.505(9) .
C37 C38 1.514(9) .
C47 C46 1.343(10) .
C42 C41 1.410(14) .
C42 C43 1.411(13) .
C44 C43 1.363(13) .
C57 C52 1.34(2) .
C57 C56 1.365(15) .
C35 C36 1.479(13) .
C39 C40 1.425(16) .
C56 C55 1.379(15) .
C33 C34 1.558(13) .
C53 C52 1.27(4) .
C53 C54 1.34(4) .
C41 C40 1.324(16) .
C52 C51 1.54(3) .
C55 C54 1.48(2) .

loop_
_geom_torsion_atom_site_label_1
_geom_torsion_atom_site_label_2
_geom_torsion_atom_site_label_3
_geom_torsion_atom_site_label_4
_geom_torsion
_geom_torsion_site_symmetry_1
C1 Pt1 P1 C37 -8.4(3) .
C1 Pt1 P1 C37 171.6(3) 2
C1 Pt1 P1 C35 109.9(4) .
C1 Pt1 P1 C35 -70.1(4) 2
C1 Pt1 P1 C33 -133.3(4) .
C1 Pt1 P1 C33 46.7(4) 2
N2 Cu1 N4 C48 -42.1(6) .
N3 Cu1 N4 C48 -179.2(5) .
N1 Cu1 N4 C48 73.6(6) .
N2 Cu1 N4 C49 147.9(4) .
N3 Cu1 N4 C49 10.8(4) .
N1 Cu1 N4 C49 -96.4(4) .
C13 C5 N1 C4 -0.4(8) .
C6 C5 N1 C4 179.8(5) .
C13 C5 N1 Cu1 -178.6(5) .
C6 C5 N1 Cu1 1.7(6) .
N4 Cu1 N1 C4 33.8(6) .
N2 Cu1 N1 C4 179.4(5) .
N3 Cu1 N1 C4 -57.1(5) .
N4 Cu1 N1 C5 -148.3(4) .
N2 Cu1 N1 C5 -2.7(4) .
N3 Cu1 N1 C5 120.8(4) .
N1 C5 C6 N2 1.1(8) .
C13 C5 C6 N2 -178.6(5) .
N1 C5 C6 C10 -178.3(5) .
C13 C5 C6 C10 1.9(9) .
C10 C6 N2 C7 -1.3(8) .
C5 C6 N2 C7 179.2(5) .
C10 C6 N2 Cu1 176.0(4) .
C5 C6 N2 Cu1 -3.4(7) .
N4 Cu1 N2 C7 -53.2(6) .
N3 Cu1 N2 C7 72.4(6) .
N1 Cu1 N2 C7 -179.7(5) .
N4 Cu1 N2 C6 129.9(4) .
N3 Cu1 N2 C6 -104.6(4) .
N1 Cu1 N2 C6 3.3(4) .
C48 N4 C49 C45 -0.3(8) .
Cu1 N4 C49 C45 171.4(4) .
C48 N4 C49 C50 178.8(5) .
Cu1 N4 C49 C50 -9.5(6) .
N4 Cu1 N3 C39 178.6(7) .
N2 Cu1 N3 C39 29.3(7) .
N1 Cu1 N3 C39 -64.7(7) .
N4 Cu1 N3 C50 -10.5(4) .
N2 Cu1 N3 C50 -159.8(4) .
N1 Cu1 N3 C50 106.2(4) .
C25 C24 C29 C28 -0.1(9) .
C7 C24 C29 C28 179.9(5) .
C25 C24 C29 C32 -178.1(6) .
C7 C24 C29 C32 1.9(9) .
C49 N4 C48 C47 1.8(9) .
Cu1 N4 C48 C47 -167.9(5) .
C4 C3 C14 C13 -0.9(9) .
C2 C3 C14 C13 -179.2(5) .
C16 C15 C20 C19 -0.6(8) .
C4 C15 C20 C19 -179.6(5) .
C16 C15 C20 C23 178.2(5) .
C4 C15 C20 C23 -0.8(8) .
C24 C29 C28 C27 -0.8(9) .
C32 C29 C28 C27 177.3(6) .
C3 C14 C13 C5 -0.5(9) .
C3 C14 C13 C12 -178.9(6) .
N1 C5 C13 C14 1.3(9) .
C6 C5 C13 C14 -179.0(5) .
N1 C5 C13 C12 179.7(5) .
C6 C5 C13 C12 -0.6(8) .
C5 N1 C4 C3 -1.2(8) .
Cu1 N1 C4 C3 176.5(4) .
C5 N1 C4 C15 -179.9(5) .
Cu1 N1 C4 C15 -2.2(8) .
C14 C3 C4 N1 1.9(9) .
C2 C3 C4 N1 -179.8(5) .
C14 C3 C4 C15 -179.5(5) .
C2 C3 C4 C15 -1.2(9) .
C20 C15 C4 N1 -85.8(6) .
C16 C15 C4 N1 95.3(6) .
C20 C15 C4 C3 95.6(7) .
C16 C15 C4 C3 -83.4(7) .
C29 C28 C27 C26 1.0(10) .
C29 C28 C27 C31 -179.3(6) .
C16 C17 C18 C19 2.0(9) .
C16 C17 C18 C22 -177.7(5) .
C39 N3 C50 C42 0.4(9) .
Cu1 N3 C50 C42 -171.9(5) .
C39 N3 C50 C49 -179.2(6) .
Cu1 N3 C50 C49 8.5(6) .
N4 C49 C50 N3 0.4(8) .
C45 C49 C50 N3 179.5(5) .
N4 C49 C50 C42 -179.3(5) .
C45 C49 C50 C42 -0.1(9) .
C10 C11 C12 C13 -0.6(9) .
C14 C13 C12 C11 178.2(6) .
C5 C13 C12 C11 -0.1(9) .
C6 N2 C7 C8 3.2(8) .
Cu1 N2 C7 C8 -173.5(4) .
C6 N2 C7 C24 -175.7(5) .
Cu1 N2 C7 C24 7.5(8) .
C25 C24 C7 N2 -104.1(7) .
C29 C24 C7 N2 75.9(7) .
C25 C24 C7 C8 76.9(8) .
C29 C24 C7 C8 -103.1(7) .
C20 C15 C16 C17 1.1(8) .
C4 C15 C16 C17 -179.9(5) .
C20 C15 C16 C21 -178.6(5) .
C4 C15 C16 C21 0.3(8) .
C18 C17 C16 C15 -1.9(8) .
C18 C17 C16 C21 177.9(5) .
N4 C49 C45 C46 -1.8(9) .
C50 C49 C45 C46 179.1(6) .
N4 C49 C45 C44 179.4(6) .
C50 C49 C45 C44 0.3(8) .
C28 C27 C26 C25 -0.3(10) .
C31 C27 C26 C25 -180.0(6) .
C8 C9 C10 C6 0.2(9) .
C8 C9 C10 C11 -178.2(6) .
N2 C6 C10 C9 -0.4(9) .
C5 C6 C10 C9 179.0(5) .
N2 C6 C10 C11 178.1(5) .
C5 C6 C10 C11 -2.5(8) .
C12 C11 C10 C9 -179.7(6) .
C12 C11 C10 C6 1.9(9) .
C27 C26 C25 C24 -0.5(10) .
C27 C26 C25 C30 179.3(7) .
C29 C24 C25 C26 0.7(9) .
C7 C24 C25 C26 -179.3(6) .
C29 C24 C25 C30 -179.2(6) .
C7 C24 C25 C30 0.8(9) .
C17 C18 C19 C20 -1.5(9) .
C22 C18 C19 C20 178.2(5) .
C15 C20 C19 C18 0.8(8) .
C23 C20 C19 C18 -178.0(6) .
C10 C9 C8 C7 1.6(9) .
N2 C7 C8 C9 -3.5(9) .
C24 C7 C8 C9 175.5(6) .
C35 P1 C37 C38 170.4(5) .
C33 P1 C37 C38 60.2(6) .
Pt1 P1 C37 C38 -67.6(5) .
N4 C48 C47 C46 -1.1(11) .
C48 C47 C46 C45 -1.3(11) .
C49 C45 C46 C47 2.6(10) .
C44 C45 C46 C47 -178.7(7) .
N3 C50 C42 C41 0.2(10) .
C49 C50 C42 C41 179.8(7) .
N3 C50 C42 C43 -178.7(6) .
C49 C50 C42 C43 0.9(10) .
C46 C45 C44 C43 180.0(7) .
C49 C45 C44 C43 -1.3(10) .
C37 P1 C35 C36 73.9(7) .
C33 P1 C35 C36 -174.3(7) .
Pt1 P1 C35 C36 -52.6(7) .
C50 N3 C39 C40 -1.4(11) .
Cu1 N3 C39 C40 168.9(7) .
C52 C57 C56 C55 2(2) .
C37 P1 C33 C34 49.4(8) .
C35 P1 C33 C34 -60.0(8) .
Pt1 P1 C33 C34 179.8(6) .
C45 C44 C43 C42 2.3(12) .
C41 C42 C43 C44 179.1(8) .
C50 C42 C43 C44 -2.1(11) .
C43 C42 C41 C40 179.0(10) .
C50 C42 C41 C40 0.2(14) .
C42 C41 C40 C39 -1.2(18) .
N3 C39 C40 C41 1.9(16) .
C54 C53 C52 C57 11(5) .
C54 C53 C52 C51 -175(2) .
C56 C57 C52 C53 -7(3) .
C56 C57 C52 C51 179.4(14) .
C57 C56 C55 C54 -0.2(17) .
C52 C53 C54 C55 -10(5) .
C56 C55 C54 C53 4(3) .
